data_7119584
loop_
_publ_author_name
'Hirai, Sho'
'Horikawa, Yurie'
'Asahara, Haruyasu'
'Nishiwaki, Nagatoshi'

_publ_section_title
;
 Tailor-made synthesis of fully alkylated/arylated nicotinates by
 FeCl3-mediated condensation of enamino esters with enones.
;
_journal_issue 15
_journal_name_full 'Chemical communications (Cambridge, England)'
_journal_page_first 2390
_journal_page_last 2393
_journal_paper_doi 10.1039/c7cc00051k
_journal_volume 53
_journal_year 2017
_chemical_formula_moiety 'C33 H25 Cl N2 O5'
_chemical_formula_sum 'C33 H25 Cl N2 O5'
_chemical_formula_weight 565.02
_chemical_melting_point 484.5(5)
_chemical_name_common 3Bz
_chemical_name_systematic 'Ethyl 6-(4-chlorophenyl)-2-(4-methoxyphenyl)-4-(4-nitrophenyl)-5-phenylnicotinate'
_space_group_IT_number 15
_symmetry_cell_setting monoclinic
_symmetry_Int_Tables_number 15
_symmetry_space_group_name_Hall '-C 2yc'
_symmetry_space_group_name_H-M 'C 1 2/c 1'
_atom_sites_solution_hydrogens geom
_atom_sites_solution_primary direct
_atom_sites_solution_secondary difmap
_audit_update_record
;
2016-12-22 deposited with the CCDC.
2017-02-03 downloaded from the CCDC.
;
_cell_angle_alpha 90.0000
_cell_angle_beta 137.701(8)
_cell_angle_gamma 90.0000
_cell_formula_units_Z 8
_cell_length_a 25.501(7)
_cell_length_b 15.891(5)
_cell_length_c 21.480(5)
_cell_measurement_reflns_used 25
_cell_measurement_temperature 296
_cell_measurement_theta_max 12.26
_cell_measurement_theta_min 11.01
_cell_volume 5858(3)
_computing_cell_refinement 'MSC/AFC Diffractometer Control'
_computing_data_collection 'MSC/AFC Diffractometer Control (Rigaku, 1998)'
_computing_data_reduction 'MSC/AFC Diffractometer Control'
_computing_molecular_graphics 'CrystalStructure 4.0'
_computing_publication_material 'CrystalStructure 4.0 (Rigaku, 2010)'
_computing_structure_refinement 'SHELXL97 (Sheldrick, 2008)'
_computing_structure_solution 'Il Milione (Burla, et al., 2007)'
_diffrn_ambient_temperature 296
_diffrn_measured_fraction_theta_full 0.999
_diffrn_measured_fraction_theta_max 0.999
_diffrn_measurement_device_type 'Rigaku AFC7R'
_diffrn_measurement_method \w-2\q
_diffrn_radiation_type 'Mo K\a'
_diffrn_radiation_wavelength 0.71069
_diffrn_reflns_av_R_equivalents 0.0635
_diffrn_reflns_limit_h_max 33
_diffrn_reflns_limit_h_min 0
_diffrn_reflns_limit_k_max 20
_diffrn_reflns_limit_k_min 0
_diffrn_reflns_limit_l_max 18
_diffrn_reflns_limit_l_min -27
_diffrn_reflns_number 6882
_diffrn_reflns_theta_full 27.50
_diffrn_reflns_theta_max 27.50
_diffrn_standards_decay_% 2.595
_diffrn_standards_interval_count 150
_diffrn_standards_number 3
_exptl_absorpt_coefficient_mu 0.174
_exptl_absorpt_correction_type none
_exptl_crystal_colour colorless
_exptl_crystal_density_diffrn 1.281
_exptl_crystal_density_method 'not measured'
_exptl_crystal_description prismatic
_exptl_crystal_F_000 2352.00
_exptl_crystal_recrystallization_method 'Re-crystallisation from solvent: hexane/benzene'
_exptl_crystal_size_max 0.200
_exptl_crystal_size_mid 0.100
_exptl_crystal_size_min 0.100
_refine_diff_density_max 0.230
_refine_diff_density_min -0.250
_refine_ls_extinction_method none
_refine_ls_goodness_of_fit_ref 0.911
_refine_ls_hydrogen_treatment constr
_refine_ls_number_parameters 370
_refine_ls_number_reflns 6735
_refine_ls_number_restraints 0
_refine_ls_R_factor_gt 0.0582
_refine_ls_shift/su_max 0.000
_refine_ls_structure_factor_coef Fsqd
_refine_ls_weighting_details 'w = 1/[\s^2^(Fo^2^)+(0.0577P)^2^+0.0000P] where P=(Fo^2^+2Fc^2^)/3'
_refine_ls_weighting_scheme calc
_refine_ls_wR_factor_ref 0.1893
_reflns_number_gt 2053
_reflns_number_total 6735
_reflns_threshold_expression F^2^>2.0\s(F^2^)
_cod_data_source_file c7cc00051k2.cif
_cod_data_source_block 161219a___________________
_cod_depositor_comments
;
The following automatic conversions were performed:

'_chemical_melting_point' value '484-485' was changed to '484.5(5)' -
the average value was taken and precision was estimated.

Automatic conversion script
Id: cif_fix_values 4268 2015-11-12 08:31:59Z antanas 

 Adding full bibliography for 7119584.cif.
;
_cod_database_code 7119584

loop_
_symmetry_equiv_pos_site_id
_symmetry_equiv_pos_as_xyz
1 +X,+Y,+Z
2 -X,+Y,1/2-Z
3 -X,-Y,-Z
4 +X,-Y,1/2+Z
5 1/2+X,1/2+Y,+Z
6 1/2-X,1/2+Y,1/2-Z
7 1/2-X,1/2-Y,-Z
8 1/2+X,1/2-Y,1/2+Z

loop_
_atom_site_label
_atom_site_type_symbol
_atom_site_fract_x
_atom_site_fract_y
_atom_site_fract_z
_atom_site_U_iso_or_equiv
_atom_site_adp_type
_atom_site_occupancy
_atom_site_symmetry_multiplicity
_atom_site_calc_flag
_atom_site_refinement_flags
Cl1 Cl 0.39818(11) 0.45960(9) 0.27781(12) 0.1256(8) Uani 1.0 8 d .
O1 O 0.62075(17) 0.9964(2) 0.1356(2) 0.0690(10) Uani 1.0 8 d .
O2 O 0.31058(16) 1.08370(18) -0.0049(2) 0.0573(8) Uani 1.0 8 d .
O3 O 0.36228(16) 1.11489(16) 0.1337(2) 0.0505(8) Uani 1.0 8 d .
O4 O 0.0288(3) 1.2235(3) -0.0744(4) 0.1178(17) Uani 1.0 8 d .
O5 O 0.0798(3) 1.2106(3) 0.0619(4) 0.1212(17) Uani 1.0 8 d .
N1 N 0.39633(17) 0.83639(19) 0.1388(2) 0.0397(8) Uani 1.0 8 d .
N2 N 0.0748(3) 1.1911(3) 0.0025(5) 0.0835(15) Uani 1.0 8 d .
C1 C 0.3934(2) 0.9162(3) 0.1166(3) 0.0365(9) Uani 1.0 8 d .
C2 C 0.3397(2) 0.9738(3) 0.0935(3) 0.0339(9) Uani 1.0 8 d .
C3 C 0.2875(2) 0.9467(3) 0.0938(3) 0.0370(9) Uani 1.0 8 d .
C4 C 0.2909(2) 0.8638(3) 0.1181(3) 0.0384(10) Uani 1.0 8 d .
C5 C 0.3473(2) 0.8102(3) 0.1409(3) 0.0377(9) Uani 1.0 8 d .
C6 C 0.4518(2) 0.9386(3) 0.1193(3) 0.0371(9) Uani 1.0 8 d .
C7 C 0.4660(3) 0.8834(3) 0.0829(3) 0.0485(11) Uani 1.0 8 d .
C8 C 0.5207(3) 0.9008(3) 0.0852(3) 0.0529(12) Uani 1.0 8 d .
C9 C 0.5633(3) 0.9740(3) 0.1262(3) 0.0480(11) Uani 1.0 8 d .
C10 C 0.5502(3) 1.0293(3) 0.1629(3) 0.0527(12) Uani 1.0 8 d .
C11 C 0.4949(3) 1.0126(3) 0.1588(3) 0.0448(11) Uani 1.0 8 d .
C12 C 0.6340(3) 0.9457(4) 0.0940(4) 0.0745(16) Uani 1.0 8 d .
C13 C 0.3357(3) 1.0619(3) 0.0668(3) 0.0420(10) Uani 1.0 8 d .
C14 C 0.3572(4) 1.2040(3) 0.1151(4) 0.0823(17) Uani 1.0 8 d .
C15 C 0.3573(6) 1.2505(4) 0.1717(6) 0.191(5) Uani 1.0 8 d .
C16 C 0.2295(3) 1.0083(3) 0.0685(3) 0.0414(10) Uani 1.0 8 d .
C17 C 0.1725(3) 1.0422(3) -0.0193(3) 0.0528(12) Uani 1.0 8 d .
C18 C 0.1209(3) 1.1011(3) -0.0419(4) 0.0597(13) Uani 1.0 8 d .
C19 C 0.1274(3) 1.1255(3) 0.0250(4) 0.0581(13) Uani 1.0 8 d .
C20 C 0.1820(3) 1.0925(3) 0.1122(4) 0.0641(14) Uani 1.0 8 d .
C21 C 0.2335(3) 1.0320(3) 0.1345(3) 0.0496(11) Uani 1.0 8 d .
C22 C 0.2380(3) 0.8344(3) 0.1226(3) 0.0413(10) Uani 1.0 8 d .
C23 C 0.1581(3) 0.8346(3) 0.0438(3) 0.0500(11) Uani 1.0 8 d .
C24 C 0.1085(3) 0.8104(3) 0.0476(4) 0.0648(14) Uani 1.0 8 d .
C25 C 0.1393(3) 0.7844(3) 0.1306(4) 0.0743(16) Uani 1.0 8 d .
C26 C 0.2185(3) 0.7834(3) 0.2091(4) 0.0699(15) Uani 1.0 8 d .
C27 C 0.2682(3) 0.8082(3) 0.2052(3) 0.0536(12) Uani 1.0 8 d .
C28 C 0.3582(2) 0.7220(3) 0.1707(3) 0.0401(10) Uani 1.0 8 d .
C29 C 0.2971(3) 0.6657(3) 0.1226(3) 0.0468(11) Uani 1.0 8 d .
C30 C 0.3094(3) 0.5845(3) 0.1547(4) 0.0566(12) Uani 1.0 8 d .
C31 C 0.3835(3) 0.5611(3) 0.2365(4) 0.0603(13) Uani 1.0 8 d .
C32 C 0.4453(3) 0.6146(3) 0.2843(4) 0.0697(15) Uani 1.0 8 d .
C33 C 0.4322(3) 0.6949(3) 0.2508(3) 0.0529(12) Uani 1.0 8 d .
H7 H 0.4380 0.8334 0.0561 0.0582 Uiso 1.0 8 calc R
H8 H 0.5286 0.8634 0.0595 0.0634 Uiso 1.0 8 calc R
H10 H 0.5793 1.0786 0.1909 0.0632 Uiso 1.0 8 calc R
H11 H 0.4861 1.0513 0.1827 0.0537 Uiso 1.0 8 calc R
H12A H 0.6264 0.8876 0.0981 0.0894 Uiso 1.0 8 calc R
H12B H 0.6864 0.9538 0.1256 0.0894 Uiso 1.0 8 calc R
H12C H 0.5981 0.9612 0.0302 0.0894 Uiso 1.0 8 calc R
H14A H 0.4011 1.2208 0.1281 0.0988 Uiso 1.0 8 calc R
H14B H 0.3096 1.2154 0.0504 0.0988 Uiso 1.0 8 calc R
H15A H 0.3307 1.3029 0.1422 0.2287 Uiso 1.0 8 calc R
H15B H 0.4101 1.2612 0.2306 0.2287 Uiso 1.0 8 calc R
H15C H 0.3313 1.2187 0.1807 0.2287 Uiso 1.0 8 calc R
H17 H 0.1689 1.0250 -0.0637 0.0633 Uiso 1.0 8 calc R
H18 H 0.0825 1.1239 -0.1011 0.0716 Uiso 1.0 8 calc R
H20 H 0.1848 1.1100 0.1559 0.0769 Uiso 1.0 8 calc R
H21 H 0.2703 1.0077 0.1930 0.0595 Uiso 1.0 8 calc R
H23 H 0.1375 0.8512 -0.0124 0.0600 Uiso 1.0 8 calc R
H24 H 0.0548 0.8117 -0.0054 0.0778 Uiso 1.0 8 calc R
H25 H 0.1062 0.7674 0.1335 0.0892 Uiso 1.0 8 calc R
H26 H 0.2389 0.7661 0.2651 0.0839 Uiso 1.0 8 calc R
H27 H 0.3219 0.8071 0.2584 0.0643 Uiso 1.0 8 calc R
H29 H 0.2470 0.6825 0.0678 0.0562 Uiso 1.0 8 calc R
H30 H 0.2682 0.5467 0.1216 0.0679 Uiso 1.0 8 calc R
H32 H 0.4954 0.5972 0.3386 0.0836 Uiso 1.0 8 calc R
H33 H 0.4741 0.7315 0.2828 0.0635 Uiso 1.0 8 calc R

loop_
_atom_site_aniso_label
_atom_site_aniso_U_11
_atom_site_aniso_U_22
_atom_site_aniso_U_33
_atom_site_aniso_U_12
_atom_site_aniso_U_13
_atom_site_aniso_U_23
Cl1 0.1345(15) 0.0486(8) 0.1244(15) -0.0036(9) 0.0745(13) 0.0229(9)
O1 0.056(2) 0.107(3) 0.068(3) -0.0131(19) 0.053(2) -0.0103(19)
O2 0.070(2) 0.058(2) 0.053(2) 0.0046(16) 0.0485(18) 0.0094(16)
O3 0.067(2) 0.0355(16) 0.059(2) 0.0019(14) 0.0498(18) 0.0006(15)
O4 0.091(4) 0.100(4) 0.160(5) 0.056(3) 0.092(4) 0.043(4)
O5 0.105(4) 0.115(4) 0.166(5) 0.022(3) 0.107(4) -0.025(3)
N1 0.0382(19) 0.041(2) 0.046(2) -0.0001(16) 0.0326(18) 0.0008(17)
N2 0.059(3) 0.062(3) 0.131(5) 0.007(3) 0.071(4) -0.009(4)
C1 0.033(3) 0.044(3) 0.038(3) 0.0027(19) 0.028(2) 0.0016(19)
C2 0.033(2) 0.039(3) 0.036(3) -0.0010(18) 0.027(2) -0.0013(18)
C3 0.035(3) 0.043(3) 0.039(3) 0.0026(19) 0.029(2) -0.0001(19)
C4 0.034(3) 0.043(3) 0.037(3) -0.0022(19) 0.026(2) -0.0021(19)
C5 0.037(3) 0.038(3) 0.041(3) -0.0001(19) 0.030(2) -0.0007(19)
C6 0.034(2) 0.043(3) 0.040(3) 0.0040(19) 0.029(2) 0.003(2)
C7 0.049(3) 0.049(3) 0.062(3) 0.000(2) 0.045(3) -0.004(3)
C8 0.052(3) 0.063(3) 0.063(3) 0.009(3) 0.049(3) -0.003(3)
C9 0.034(3) 0.074(4) 0.041(3) 0.004(3) 0.029(3) 0.008(3)
C10 0.049(3) 0.066(3) 0.052(3) -0.014(3) 0.040(3) -0.012(3)
C11 0.044(3) 0.053(3) 0.046(3) -0.003(2) 0.036(3) -0.009(2)
C12 0.062(3) 0.123(5) 0.073(4) 0.010(4) 0.060(3) 0.012(4)
C13 0.037(3) 0.045(3) 0.051(3) 0.005(2) 0.034(3) 0.005(3)
C14 0.115(5) 0.036(3) 0.105(5) 0.000(3) 0.084(5) 0.003(3)
C15 0.432(15) 0.047(4) 0.194(8) 0.006(6) 0.263(11) -0.001(5)
C16 0.038(3) 0.040(3) 0.053(3) 0.0018(19) 0.036(3) 0.003(2)
C17 0.047(3) 0.061(3) 0.057(3) 0.014(3) 0.041(3) 0.010(3)
C18 0.046(3) 0.065(4) 0.064(4) 0.012(3) 0.040(3) 0.014(3)
C19 0.045(3) 0.046(3) 0.086(4) 0.008(3) 0.049(3) -0.002(3)
C20 0.062(3) 0.061(3) 0.088(4) -0.001(3) 0.061(4) -0.013(3)
C21 0.042(3) 0.054(3) 0.055(3) 0.005(2) 0.036(3) 0.001(3)
C22 0.040(3) 0.040(3) 0.052(3) -0.0005(19) 0.036(3) -0.004(2)
C23 0.047(3) 0.053(3) 0.057(3) 0.002(3) 0.041(3) -0.001(3)
C24 0.050(3) 0.068(4) 0.082(4) -0.008(3) 0.051(3) -0.016(3)
C25 0.072(4) 0.081(4) 0.107(5) -0.016(3) 0.077(4) -0.011(4)
C26 0.080(4) 0.083(4) 0.078(4) -0.006(3) 0.069(4) 0.002(3)
C27 0.053(3) 0.063(3) 0.056(3) -0.002(3) 0.044(3) -0.000(3)
C28 0.037(3) 0.043(3) 0.045(3) -0.0003(19) 0.032(3) -0.006(2)
C29 0.045(3) 0.045(3) 0.048(3) -0.002(3) 0.034(3) -0.006(3)
C30 0.065(4) 0.044(3) 0.066(4) -0.012(3) 0.050(3) -0.009(3)
C31 0.075(4) 0.032(3) 0.062(4) -0.003(3) 0.047(3) 0.004(3)
C32 0.054(3) 0.045(3) 0.068(4) 0.006(3) 0.032(3) 0.008(3)
C33 0.038(3) 0.042(3) 0.057(3) 0.001(2) 0.028(3) -0.000(3)

loop_
_atom_type_symbol
_atom_type_description
_atom_type_scat_dispersion_real
_atom_type_scat_dispersion_imag
_atom_type_scat_source
C C 0.0033 0.0016
;
International Tables for Crystallography
(1992, Vol. C, Tables 4.2.6.8 and 6.1.1.4)
;
H H 0.0000 0.0000
;
International Tables for Crystallography
(1992, Vol. C, Table 6.1.1.4)
;
Cl Cl 0.1484 0.1585
;
International Tables for Crystallography
(1992, Vol. C, Tables 4.2.6.8 and 6.1.1.4)
;
N N 0.0061 0.0033
;
International Tables for Crystallography
(1992, Vol. C, Tables 4.2.6.8 and 6.1.1.4)
;
O O 0.0106 0.0060
;
International Tables for Crystallography
(1992, Vol. C, Tables 4.2.6.8 and 6.1.1.4)
;

loop_
_geom_angle_atom_site_label_1
_geom_angle_atom_site_label_2
_geom_angle_atom_site_label_3
_geom_angle
_geom_angle_publ_flag
C9 O1 C12 119.1(4) yes
C13 O3 C14 116.5(5) yes
C1 N1 C5 119.7(5) yes
O4 N2 O5 123.8(7) yes
O4 N2 C19 118.1(9) yes
O5 N2 C19 118.1(6) yes
N1 C1 C2 121.9(6) yes
N1 C1 C6 115.0(5) yes
C2 C1 C6 123.1(4) yes
C1 C2 C3 118.8(4) yes
C1 C2 C13 121.5(6) yes
C3 C2 C13 119.8(5) yes
C2 C3 C4 119.6(5) yes
C2 C3 C16 118.9(4) yes
C4 C3 C16 121.5(6) yes
C3 C4 C5 117.7(6) yes
C3 C4 C22 120.6(5) yes
C5 C4 C22 121.6(4) yes
N1 C5 C4 122.2(4) yes
N1 C5 C28 115.1(5) yes
C4 C5 C28 122.7(6) yes
C1 C6 C7 119.7(4) yes
C1 C6 C11 122.9(6) yes
C7 C6 C11 117.4(6) yes
C6 C7 C8 121.9(4) yes
C7 C8 C9 119.2(6) yes
O1 C9 C8 124.4(6) yes
O1 C9 C10 115.8(4) yes
C8 C9 C10 119.8(7) yes
C9 C10 C11 120.8(5) yes
C6 C11 C10 121.0(6) yes
O2 C13 O3 124.2(4) yes
O2 C13 C2 125.8(5) yes
O3 C13 C2 110.0(5) yes
O3 C14 C15 109.2(8) yes
C3 C16 C17 120.5(7) yes
C3 C16 C21 119.8(4) yes
C17 C16 C21 119.7(5) yes
C16 C17 C18 120.8(7) yes
C17 C18 C19 118.5(5) yes
N2 C19 C18 118.8(6) yes
N2 C19 C20 118.7(8) yes
C18 C19 C20 122.5(6) yes
C19 C20 C21 118.8(8) yes
C16 C21 C20 119.6(5) yes
C4 C22 C23 120.2(6) yes
C4 C22 C27 120.4(4) yes
C23 C22 C27 119.4(7) yes
C22 C23 C24 120.8(6) yes
C23 C24 C25 119.3(5) yes
C24 C25 C26 120.3(9) yes
C25 C26 C27 120.2(8) yes
C22 C27 C26 119.9(4) yes
C5 C28 C29 122.8(3) yes
C5 C28 C33 118.8(4) yes
C29 C28 C33 118.4(4) yes
C28 C29 C30 121.0(4) yes
C29 C30 C31 118.7(5) yes
Cl1 C31 C30 118.4(4) yes
Cl1 C31 C32 120.0(4) yes
C30 C31 C32 121.6(5) yes
C31 C32 C33 119.0(4) yes
C28 C33 C32 121.3(5) yes
C6 C7 H7 119.069 no
C8 C7 H7 119.075 no
C7 C8 H8 120.405 no
C9 C8 H8 120.415 no
C9 C10 H10 119.600 no
C11 C10 H10 119.612 no
C6 C11 H11 119.515 no
C10 C11 H11 119.501 no
O1 C12 H12A 109.482 no
O1 C12 H12B 109.472 no
O1 C12 H12C 109.476 no
H12A C12 H12B 109.467 no
H12A C12 H12C 109.465 no
H12B C12 H12C 109.465 no
O3 C14 H14A 109.854 no
O3 C14 H14B 109.840 no
C15 C14 H14A 109.839 no
C15 C14 H14B 109.839 no
H14A C14 H14B 108.266 no
C14 C15 H15A 109.474 no
C14 C15 H15B 109.464 no
C14 C15 H15C 109.466 no
H15A C15 H15B 109.471 no
H15A C15 H15C 109.484 no
H15B C15 H15C 109.469 no
C16 C17 H17 119.609 no
C18 C17 H17 119.613 no
C17 C18 H18 120.730 no
C19 C18 H18 120.720 no
C19 C20 H20 120.613 no
C21 C20 H20 120.597 no
C16 C21 H21 120.190 no
C20 C21 H21 120.214 no
C22 C23 H23 119.589 no
C24 C23 H23 119.608 no
C23 C24 H24 120.324 no
C25 C24 H24 120.329 no
C24 C25 H25 119.818 no
C26 C25 H25 119.833 no
C25 C26 H26 119.904 no
C27 C26 H26 119.921 no
C22 C27 H27 120.032 no
C26 C27 H27 120.027 no
C28 C29 H29 119.497 no
C30 C29 H29 119.474 no
C29 C30 H30 120.646 no
C31 C30 H30 120.656 no
C31 C32 H32 120.526 no
C33 C32 H32 120.515 no
C28 C33 H33 119.352 no
C32 C33 H33 119.343 no

loop_
_geom_bond_atom_site_label_1
_geom_bond_atom_site_label_2
_geom_bond_distance
_geom_bond_publ_flag
Cl1 C31 1.743(5) yes
O1 C9 1.372(9) yes
O1 C12 1.416(10) yes
O2 C13 1.201(8) yes
O3 C13 1.340(7) yes
O3 C14 1.451(6) yes
O4 N2 1.227(9) yes
O5 N2 1.224(14) yes
N1 C1 1.337(6) yes
N1 C5 1.351(9) yes
N2 C19 1.471(9) yes
C1 C2 1.398(7) yes
C1 C6 1.490(9) yes
C2 C3 1.403(9) yes
C2 C13 1.488(6) yes
C3 C4 1.396(6) yes
C3 C16 1.502(8) yes
C4 C5 1.410(8) yes
C4 C22 1.496(10) yes
C5 C28 1.479(6) yes
C6 C7 1.390(9) yes
C6 C11 1.388(6) yes
C7 C8 1.387(11) yes
C8 C9 1.376(6) yes
C9 C10 1.375(10) yes
C10 C11 1.372(10) yes
C14 C15 1.420(17) yes
C16 C17 1.379(6) yes
C16 C21 1.394(11) yes
C17 C18 1.379(8) yes
C18 C19 1.374(12) yes
C19 C20 1.365(8) yes
C20 C21 1.395(9) yes
C22 C23 1.384(5) yes
C22 C27 1.377(9) yes
C23 C24 1.382(12) yes
C24 C25 1.376(12) yes
C25 C26 1.374(7) yes
C26 C27 1.388(13) yes
C28 C29 1.384(6) yes
C28 C33 1.381(5) yes
C29 C30 1.385(7) yes
C30 C31 1.373(6) yes
C31 C32 1.367(8) yes
C32 C33 1.379(7) yes
C7 H7 0.930 no
C8 H8 0.930 no
C10 H10 0.930 no
C11 H11 0.930 no
C12 H12A 0.960 no
C12 H12B 0.960 no
C12 H12C 0.960 no
C14 H14A 0.970 no
C14 H14B 0.970 no
C15 H15A 0.960 no
C15 H15B 0.960 no
C15 H15C 0.960 no
C17 H17 0.930 no
C18 H18 0.930 no
C20 H20 0.930 no
C21 H21 0.930 no
C23 H23 0.930 no
C24 H24 0.930 no
C25 H25 0.930 no
C26 H26 0.930 no
C27 H27 0.930 no
C29 H29 0.930 no
C30 H30 0.930 no
C32 H32 0.930 no
C33 H33 0.930 no

loop_
_geom_contact_atom_site_label_1
_geom_contact_atom_site_label_2
_geom_contact_distance
_geom_contact_publ_flag
_geom_contact_site_symmetry_2
O2 C1 3.195(5) no .
O2 C3 3.380(8) no .
O2 C6 3.345(5) no .
O2 C11 3.359(5) no .
O2 C14 2.679(8) no .
O2 C17 3.364(9) no .
O3 C1 3.342(6) no .
O3 C3 3.016(6) no .
O3 C11 3.418(8) no .
O3 C16 3.047(7) no .
O3 C17 3.468(6) no .
O3 C21 3.549(9) no .
O4 C18 2.714(9) no .
O4 C20 3.536(6) no .
O5 C18 3.542(12) no .
O5 C20 2.705(9) no .
N1 C3 2.782(7) no .
N1 C7 2.884(10) no .
N1 C11 3.570(7) no .
N1 C29 3.547(7) no .
N1 C33 2.902(7) no .
C1 C4 2.766(9) no .
C2 C5 2.746(6) no .
C2 C11 3.131(9) no .
C2 C17 3.153(7) no .
C2 C21 3.534(11) no .
C3 C23 3.158(8) no .
C3 C27 3.543(9) no .
C4 C17 3.561(6) no .
C4 C21 3.189(8) no .
C4 C29 3.151(6) no .
C5 C23 3.590(9) no .
C5 C27 3.176(11) no .
C6 C9 2.791(10) no .
C6 C13 2.989(8) no .
C7 C10 2.735(6) no .
C8 C11 2.761(10) no .
C8 C12 2.841(11) no .
C11 C13 3.022(8) no .
C13 C15 3.539(11) no .
C13 C16 2.867(11) no .
C13 C17 3.075(9) no .
C16 C19 2.742(9) no .
C16 C22 2.942(7) no .
C16 C23 3.128(7) no .
C17 C20 2.768(12) no .
C18 C21 2.777(7) no .
C21 C22 3.160(6) no .
C21 C23 3.434(6) no .
C22 C25 2.766(13) no .
C22 C28 2.993(8) no .
C22 C29 3.075(7) no .
C23 C26 2.748(10) no .
C24 C27 2.767(6) no .
C27 C28 3.193(11) no .
C27 C29 3.279(10) no .
C28 C31 2.758(7) no .
C29 C32 2.755(5) no .
C30 C33 2.754(7) no .
O1 C8 3.587(6) no 3_675
O1 C21 3.373(6) no 2_655
O2 C12 3.145(11) no 3_675
O2 C30 3.507(5) no 7_565
O3 C10 3.390(7) no 2_655
O3 C11 3.430(5) no 2_655
O4 C25 3.490(13) no 3_575
O5 C8 3.574(9) no 5_455
O5 C24 3.461(10) no 3_575
C8 O1 3.587(6) no 3_675
C8 O5 3.574(9) no 5_545
C10 O3 3.390(7) no 2_655
C11 O3 3.430(5) no 2_655
C12 O2 3.145(11) no 3_675
C21 O1 3.373(6) no 2_655
C24 O5 3.461(10) no 3_575
C25 O4 3.490(13) no 3_575
C30 O2 3.507(5) no 7_565
C33 C33 3.483(11) no 2_655
Cl1 H30 2.7759 no .
Cl1 H32 2.8006 no .
O1 H8 2.6428 no .
O1 H10 2.4689 no .
O2 H11 3.1397 no .
O2 H14A 2.9116 no .
O2 H14B 2.4148 no .
O2 H17 2.9598 no .
O3 H11 2.6804 no .
O3 H15A 3.1351 no .
O3 H15B 2.7327 no .
O3 H15C 2.3535 no .
O4 H18 2.4239 no .
O5 H20 2.4104 no .
N1 H7 2.6596 no .
N1 H33 2.6844 no .
N2 H18 2.6042 no .
N2 H20 2.5921 no .
C1 H7 2.6249 no .
C1 H11 2.6924 no .
C2 H11 2.9240 no .
C2 H17 3.0450 no .
C3 H17 2.6464 no .
C3 H21 2.6553 no .
C3 H23 3.0371 no .
C4 H21 3.0556 no .
C4 H23 2.6414 no .
C4 H27 2.6440 no .
C4 H29 2.9886 no .
C5 H27 3.0334 no .
C5 H29 2.6798 no .
C5 H33 2.5952 no .
C6 H8 3.2623 no .
C6 H10 3.2374 no .
C7 H11 3.2179 no .
C8 H10 3.2176 no .
C8 H12A 2.5055 no .
C8 H12C 3.1072 no .
C9 H7 3.2179 no .
C9 H11 3.2228 no .
C9 H12A 2.5058 no .
C9 H12B 3.1645 no .
C9 H12C 2.7903 no .
C10 H8 3.2221 no .
C11 H7 3.2153 no .
C12 H8 2.5548 no .
C13 H11 2.6095 no .
C13 H14A 2.7638 no .
C13 H14B 2.4837 no .
C13 H15C 3.5514 no .
C13 H17 2.9417 no .
C14 H11 3.4273 no .
C16 H18 3.2391 no .
C16 H20 3.2540 no .
C16 H23 2.9530 no .
C17 H21 3.2381 no .
C17 H23 3.1971 no .
C18 H20 3.2376 no .
C19 H17 3.2076 no .
C19 H21 3.2179 no .
C20 H15C 3.5204 no .
C20 H18 3.2370 no .
C21 H15C 3.5128 no .
C21 H17 3.2369 no .
C21 H23 3.5742 no .
C22 H21 2.9503 no .
C22 H24 3.2438 no .
C22 H26 3.2314 no .
C22 H29 2.7680 no .
C23 H21 3.5295 no .
C23 H25 3.2216 no .
C23 H27 3.2250 no .
C23 H29 3.0851 no .
C24 H26 3.2240 no .
C25 H23 3.2195 no .
C25 H27 3.2317 no .
C26 H24 3.2261 no .
C27 H21 3.1844 no .
C27 H23 3.2213 no .
C27 H25 3.2326 no .
C27 H29 3.2609 no .
C28 H27 2.9673 no .
C28 H30 3.2502 no .
C28 H32 3.2436 no .
C29 H27 3.3515 no .
C29 H33 3.2150 no .
C30 H32 3.2295 no .
C31 H29 3.2120 no .
C31 H33 3.2028 no .
C32 H30 3.2294 no .
C33 H27 3.4350 no .
C33 H29 3.2154 no .
H7 H8 2.3095 no .
H8 H12A 1.9981 no .
H8 H12B 3.4364 no .
H8 H12C 2.7557 no .
H10 H11 2.2900 no .
H11 H14A 3.0933 no .
H14A H15A 2.4132 no .
H14A H15B 2.1360 no .
H14A H15C 2.7232 no .
H14B H15A 2.1323 no .
H14B H15B 2.7210 no .
H14B H15C 2.4191 no .
H17 H18 2.3136 no .
H17 H23 3.2852 no .
H20 H21 2.3368 no .
H21 H27 3.3356 no .
H23 H24 2.3113 no .
H23 H29 3.2910 no .
H24 H25 2.3086 no .
H25 H26 2.3005 no .
H26 H27 2.3172 no .
H27 H29 3.5727 no .
H29 H30 2.3166 no .
H32 H33 2.3068 no .
Cl1 H15A 3.1985 no 1_545
Cl1 H15B 3.3939 no 1_545
Cl1 H17 3.5347 no 7_565
Cl1 H18 3.5404 no 8_565
O1 H21 2.4857 no 2_655
O1 H27 3.3843 no 2_655
O2 H12A 3.3997 no 3_675
O2 H12B 2.7176 no 3_675
O2 H12C 2.8470 no 3_675
O2 H15A 3.0337 no 7_575
O2 H30 2.6765 no 7_565
O3 H10 2.9054 no 2_655
O3 H11 2.9940 no 2_655
O4 H14A 2.8922 no 7_575
O4 H15B 2.8304 no 8_474
O4 H25 2.6488 no 3_575
O5 H8 2.7388 no 5_455
O5 H12A 2.9267 no 5_455
O5 H24 2.6849 no 3_575
O5 H25 3.2842 no 3_575
O5 H26 3.2479 no 6_555
O5 H27 3.0381 no 6_555
N1 H29 3.0245 no 7_565
N1 H33 2.8818 no 2_655
N2 H8 3.5363 no 5_455
N2 H12A 3.4207 no 5_455
N2 H14A 3.5730 no 7_575
N2 H24 3.3491 no 3_575
N2 H25 3.2132 no 3_575
C1 H29 3.1605 no 7_565
C1 H30 3.5109 no 7_565
C2 H11 3.5740 no 2_655
C2 H29 3.4238 no 7_565
C2 H30 3.1967 no 7_565
C3 H29 3.5377 no 7_565
C4 H29 3.4220 no 7_565
C5 H29 3.1535 no 7_565
C6 H12C 2.9023 no 3_675
C6 H33 3.5988 no 2_655
C7 H12C 2.9662 no 3_675
C7 H24 3.3710 no 7_565
C7 H33 3.1568 no 2_655
C8 H12C 3.0044 no 3_675
C8 H27 3.1087 no 2_655
C9 H12C 2.9709 no 3_675
C9 H21 2.9999 no 2_655
C9 H27 3.3193 no 2_655
C10 H12C 2.8854 no 3_675
C10 H21 3.1123 no 2_655
C11 H11 3.1257 no 2_655
C11 H12C 2.8347 no 3_675
C12 H21 3.3675 no 2_655
C12 H27 3.2994 no 2_655
C12 H30 3.4124 no 5_555
C13 H12C 3.5396 no 3_675
C13 H30 3.2424 no 7_565
C14 H14B 3.1629 no 7_575
C14 H18 3.2597 no 7_575
C15 H10 3.4244 no 2_655
C15 H14B 3.3370 no 7_575
C15 H18 3.4768 no 7_575
C15 H25 3.5611 no 6_555
C15 H26 3.5862 no 6_555
C17 H15A 3.5663 no 7_575
C18 H14A 3.1968 no 7_575
C18 H14B 3.4863 no 7_575
C18 H15A 3.5254 no 7_575
C20 H26 3.2809 no 6_555
C21 H10 3.3045 no 2_655
C23 H7 3.1553 no 7_565
C23 H32 3.2811 no 8_464
C24 H7 2.7729 no 7_565
C24 H32 3.3886 no 8_464
C25 H7 3.4333 no 7_565
C26 H12A 3.3620 no 2_655
C26 H15C 3.5672 no 6_545
C26 H20 3.3920 no 6_545
C27 H12A 3.1415 no 2_655
C30 H12B 3.4124 no 5_445
C30 H17 2.9594 no 7_565
C31 H17 3.1758 no 7_565
C32 H23 3.4246 no 8_565
C32 H24 3.3045 no 8_565
C33 H7 3.5623 no 2_655
C33 H33 3.0206 no 2_655
H7 C23 3.1553 no 7_565
H7 C24 2.7729 no 7_565
H7 C25 3.4333 no 7_565
H7 C33 3.5623 no 2_655
H7 H12C 3.5243 no 3_675
H7 H23 3.2432 no 7_565
H7 H24 2.6157 no 7_565
H7 H29 3.2892 no 7_565
H7 H33 2.8532 no 2_655
H8 O5 2.7388 no 5_545
H8 N2 3.5363 no 5_545
H8 H12C 3.5658 no 3_675
H8 H24 3.1557 no 7_565
H8 H25 3.4981 no 7_565
H8 H27 2.9289 no 2_655
H10 O3 2.9054 no 2_655
H10 C15 3.4244 no 2_655
H10 C21 3.3045 no 2_655
H10 H12C 3.4109 no 3_675
H10 H15B 3.2658 no 2_655
H10 H15C 2.9088 no 2_655
H10 H21 2.8373 no 2_655
H10 H25 3.4989 no 5_555
H11 O3 2.9940 no 2_655
H11 C2 3.5740 no 2_655
H11 C11 3.1257 no 2_655
H11 H11 2.4142 no 2_655
H11 H12C 3.3232 no 3_675
H12A O2 3.3997 no 3_675
H12A O5 2.9267 no 5_545
H12A N2 3.4207 no 5_545
H12A C26 3.3620 no 2_655
H12A C27 3.1415 no 2_655
H12A H26 3.0382 no 2_655
H12A H27 2.6203 no 2_655
H12B O2 2.7176 no 3_675
H12B C30 3.4124 no 5_555
H12B H21 3.2815 no 2_655
H12B H26 3.3798 no 2_655
H12B H27 3.5298 no 2_655
H12B H30 2.6088 no 5_555
H12C O2 2.8470 no 3_675
H12C C6 2.9023 no 3_675
H12C C7 2.9662 no 3_675
H12C C8 3.0044 no 3_675
H12C C9 2.9709 no 3_675
H12C C10 2.8854 no 3_675
H12C C11 2.8347 no 3_675
H12C C13 3.5396 no 3_675
H12C H7 3.5243 no 3_675
H12C H8 3.5658 no 3_675
H12C H10 3.4109 no 3_675
H12C H11 3.3232 no 3_675
H12C H30 3.4527 no 5_555
H14A O4 2.8922 no 7_575
H14A N2 3.5730 no 7_575
H14A C18 3.1968 no 7_575
H14A H15B 3.3456 no 2_655
H14A H18 2.6393 no 7_575
H14B C14 3.1629 no 7_575
H14B C15 3.3370 no 7_575
H14B C18 3.4863 no 7_575
H14B H14B 2.3261 no 7_575
H14B H15A 2.8467 no 7_575
H14B H15C 3.5018 no 7_575
H14B H18 3.2931 no 7_575
H15A Cl1 3.1985 no 1_565
H15A O2 3.0337 no 7_575
H15A C17 3.5663 no 7_575
H15A C18 3.5254 no 7_575
H15A H14B 2.8467 no 7_575
H15A H17 3.2157 no 7_575
H15A H18 3.1503 no 7_575
H15A H26 3.5630 no 6_555
H15B Cl1 3.3939 no 1_565
H15B O4 2.8304 no 8_575
H15B H10 3.2658 no 2_655
H15B H14A 3.3456 no 2_655
H15B H18 3.4470 no 7_575
H15B H18 3.4965 no 8_575
H15B H25 3.2404 no 6_555
H15C C26 3.5672 no 6_555
H15C H10 2.9088 no 2_655
H15C H14B 3.5018 no 7_575
H15C H25 3.1077 no 6_555
H15C H26 2.8676 no 6_555
H17 Cl1 3.5347 no 7_565
H17 C30 2.9594 no 7_565
H17 C31 3.1758 no 7_565
H17 H15A 3.2157 no 7_575
H17 H30 2.8923 no 7_565
H18 Cl1 3.5404 no 8_464
H18 C14 3.2597 no 7_575
H18 C15 3.4768 no 7_575
H18 H14A 2.6393 no 7_575
H18 H14B 3.2931 no 7_575
H18 H15A 3.1503 no 7_575
H18 H15B 3.4470 no 7_575
H18 H15B 3.4965 no 8_474
H20 C26 3.3920 no 6_555
H20 H26 2.8167 no 6_555
H21 O1 2.4857 no 2_655
H21 C9 2.9999 no 2_655
H21 C10 3.1123 no 2_655
H21 C12 3.3675 no 2_655
H21 H10 2.8373 no 2_655
H21 H12B 3.2815 no 2_655
H23 C32 3.4246 no 8_464
H23 H7 3.2432 no 7_565
H23 H32 2.6256 no 8_464
H23 H33 3.3654 no 8_464
H24 O5 2.6849 no 3_575
H24 N2 3.3491 no 3_575
H24 C7 3.3710 no 7_565
H24 C32 3.3045 no 8_464
H24 H7 2.6157 no 7_565
H24 H8 3.1557 no 7_565
H24 H32 2.8495 no 8_464
H24 H33 3.3995 no 8_464
H25 O4 2.6488 no 3_575
H25 O5 3.2842 no 3_575
H25 N2 3.2132 no 3_575
H25 C15 3.5611 no 6_545
H25 H8 3.4981 no 7_565
H25 H10 3.4989 no 5_445
H25 H15B 3.2404 no 6_545
H25 H15C 3.1077 no 6_545
H26 O5 3.2479 no 6_545
H26 C15 3.5862 no 6_545
H26 C20 3.2809 no 6_545
H26 H12A 3.0382 no 2_655
H26 H12B 3.3798 no 2_655
H26 H15A 3.5630 no 6_545
H26 H15C 2.8676 no 6_545
H26 H20 2.8167 no 6_545
H27 O1 3.3843 no 2_655
H27 O5 3.0381 no 6_545
H27 C8 3.1087 no 2_655
H27 C9 3.3193 no 2_655
H27 C12 3.2994 no 2_655
H27 H8 2.9289 no 2_655
H27 H12A 2.6203 no 2_655
H27 H12B 3.5298 no 2_655
H29 N1 3.0245 no 7_565
H29 C1 3.1605 no 7_565
H29 C2 3.4238 no 7_565
H29 C3 3.5377 no 7_565
H29 C4 3.4220 no 7_565
H29 C5 3.1535 no 7_565
H29 H7 3.2892 no 7_565
H30 O2 2.6765 no 7_565
H30 C1 3.5109 no 7_565
H30 C2 3.1967 no 7_565
H30 C12 3.4124 no 5_445
H30 C13 3.2424 no 7_565
H30 H12B 2.6088 no 5_445
H30 H12C 3.4527 no 5_445
H30 H17 2.8923 no 7_565
H32 C23 3.2811 no 8_565
H32 C24 3.3886 no 8_565
H32 H23 2.6256 no 8_565
H32 H24 2.8495 no 8_565
H33 N1 2.8818 no 2_655
H33 C6 3.5988 no 2_655
H33 C7 3.1568 no 2_655
H33 C33 3.0206 no 2_655
H33 H7 2.8532 no 2_655
H33 H23 3.3654 no 8_565
H33 H24 3.3995 no 8_565
H33 H33 2.5480 no 2_655

loop_
_geom_torsion_atom_site_label_1
_geom_torsion_atom_site_label_2
_geom_torsion_atom_site_label_3
_geom_torsion_atom_site_label_4
_geom_torsion
_geom_torsion_publ_flag
C12 O1 C9 C8 5.7(6) no
C12 O1 C9 C10 -175.7(4) no
C13 O3 C14 C15 157.1(5) no
C14 O3 C13 O2 2.1(9) no
C14 O3 C13 C2 -175.9(5) no
C1 N1 C5 C4 1.6(6) no
C1 N1 C5 C28 -177.1(3) no
C5 N1 C1 C2 -1.3(6) no
C5 N1 C1 C6 178.3(3) no
O4 N2 C19 C18 -2.5(8) no
O4 N2 C19 C20 176.1(5) no
O5 N2 C19 C18 178.0(5) no
O5 N2 C19 C20 -3.4(8) no
N1 C1 C2 C3 0.1(6) no
N1 C1 C2 C13 -178.6(3) no
N1 C1 C6 C7 42.9(5) no
N1 C1 C6 C11 -135.7(4) no
C2 C1 C6 C7 -137.6(4) no
C2 C1 C6 C11 43.8(6) no
C6 C1 C2 C3 -179.4(4) no
C6 C1 C2 C13 1.9(6) no
C1 C2 C3 C4 0.8(6) no
C1 C2 C3 C16 -179.7(3) no
C1 C2 C13 O2 72.6(6) no
C1 C2 C13 O3 -109.4(6) no
C3 C2 C13 O2 -106.1(7) no
C3 C2 C13 O3 71.9(5) no
C13 C2 C3 C4 179.5(4) no
C13 C2 C3 C16 -1.0(6) no
C2 C3 C4 C5 -0.5(6) no
C2 C3 C4 C22 177.6(3) no
C2 C3 C16 C17 64.2(5) no
C2 C3 C16 C21 -115.3(5) no
C4 C3 C16 C17 -116.3(6) no
C4 C3 C16 C21 64.2(5) no
C16 C3 C4 C5 -180.0(4) no
C16 C3 C4 C22 -1.9(6) no
C3 C4 C5 N1 -0.7(6) no
C3 C4 C5 C28 177.9(4) no
C3 C4 C22 C23 62.4(6) no
C3 C4 C22 C27 -116.5(4) no
C5 C4 C22 C23 -119.5(4) no
C5 C4 C22 C27 61.5(6) no
C22 C4 C5 N1 -178.8(4) no
C22 C4 C5 C28 -0.1(6) no
N1 C5 C28 C29 -131.4(5) no
N1 C5 C28 C33 49.7(7) no
C4 C5 C28 C29 49.9(8) no
C4 C5 C28 C33 -129.0(5) no
C1 C6 C7 C8 -178.8(3) no
C1 C6 C11 C10 177.5(3) no
C7 C6 C11 C10 -1.2(5) no
C11 C6 C7 C8 -0.1(6) no
C6 C7 C8 C9 1.2(6) no
C7 C8 C9 O1 177.6(4) no
C7 C8 C9 C10 -0.9(6) no
O1 C9 C10 C11 -179.0(3) no
C8 C9 C10 C11 -0.4(6) no
C9 C10 C11 C6 1.4(6) no
C3 C16 C17 C18 -177.6(4) no
C3 C16 C21 C20 176.8(4) no
C17 C16 C21 C20 -2.7(7) no
C21 C16 C17 C18 1.9(8) no
C16 C17 C18 C19 0.1(8) no
C17 C18 C19 N2 177.3(5) no
C17 C18 C19 C20 -1.2(8) no
N2 C19 C20 C21 -178.1(5) no
C18 C19 C20 C21 0.4(9) no
C19 C20 C21 C16 1.6(8) no
C4 C22 C23 C24 -177.7(4) no
C4 C22 C27 C26 178.1(4) no
C23 C22 C27 C26 -0.9(7) no
C27 C22 C23 C24 1.3(7) no
C22 C23 C24 C25 -1.2(8) no
C23 C24 C25 C26 0.8(8) no
C24 C25 C26 C27 -0.4(9) no
C25 C26 C27 C22 0.5(8) no
C5 C28 C29 C30 -177.5(6) no
C5 C28 C33 C32 176.9(6) no
C29 C28 C33 C32 -2.1(11) no
C33 C28 C29 C30 1.4(11) no
C28 C29 C30 C31 0.9(12) no
C29 C30 C31 Cl1 178.6(7) no
C29 C30 C31 C32 -2.6(13) no
Cl1 C31 C32 C33 -179.3(6) no
C30 C31 C32 C33 2.0(13) no
C31 C32 C33 C28 0.5(12) no
